data_7061962
loop_
_publ_author_name
'Lesnikov, Vladislav K.'
'Nelyubina, Yulia V.'
'Sukhorukov, Alexey Yu.'

_publ_section_title
;
 Piperazine-1,4-diol (PipzDiol): synthesis, stereodynamics and assembly of
 supramolecular hydrogen-bonded 2D networks
;
_journal_issue 42
_journal_name_full 'New Journal of Chemistry'
_journal_page_first 20386
_journal_page_last 20394
_journal_paper_doi 10.1039/D2NJ03012H
_journal_volume 46
_journal_year 2022
_chemical_formula_moiety 'O4 S, 2(C2 H6 N O)'
_chemical_formula_sum 'C4 H12 N2 O6 S'
_chemical_formula_weight 216.22
_space_group_crystal_system triclinic
_space_group_IT_number 2
_space_group_name_Hall '-P 1'
_space_group_name_H-M_alt 'P -1'
_atom_sites_solution_hydrogens mixed
_atom_sites_solution_primary dual
_audit_creation_date 2022-05-27
_audit_creation_method
;
Olex2 1.3
(compiled 2020.11.12 svn.r5f609507 for OlexSys, GUI svn.r6408)
;
_audit_update_record
;
2022-05-27 deposited with the CCDC.	2022-10-10 downloaded from the CCDC.
;
_cell_angle_alpha 76.647(2)
_cell_angle_beta 78.320(2)
_cell_angle_gamma 74.621(2)
_cell_formula_units_Z 2
_cell_length_a 5.7797(4)
_cell_length_b 6.3309(5)
_cell_length_c 12.8187(10)
_cell_measurement_reflns_used 1764
_cell_measurement_temperature 120
_cell_measurement_theta_max 30.45
_cell_measurement_theta_min 3.30
_cell_volume 435.01(6)
_computing_molecular_graphics 'Olex2 1.3 (Dolomanov et al., 2009)'
_computing_publication_material 'Olex2 1.3 (Dolomanov et al., 2009)'
_computing_structure_refinement 'XL  (Sheldrick, 2008)'
_computing_structure_solution 'SHELXT 2014/4 (Sheldrick, 2014)'
_diffrn_ambient_temperature 120
_diffrn_measured_fraction_theta_full 1.000
_diffrn_measured_fraction_theta_max 0.999
_diffrn_measurement_device_type 'Bruker APEXII DUO CCD'
_diffrn_measurement_method '\f and \w scans'
_diffrn_radiation_monochromator graphite
_diffrn_radiation_type MoK\a
_diffrn_radiation_wavelength 0.71073
_diffrn_reflns_av_R_equivalents 0.0303
_diffrn_reflns_av_unetI/netI 0.0415
_diffrn_reflns_Laue_measured_fraction_full 1.000
_diffrn_reflns_Laue_measured_fraction_max 0.999
_diffrn_reflns_limit_h_max 7
_diffrn_reflns_limit_h_min -7
_diffrn_reflns_limit_k_max 8
_diffrn_reflns_limit_k_min -8
_diffrn_reflns_limit_l_max 17
_diffrn_reflns_limit_l_min -17
_diffrn_reflns_number 5422
_diffrn_reflns_point_group_measured_fraction_full 1.000
_diffrn_reflns_point_group_measured_fraction_max 0.999
_diffrn_reflns_theta_full 25.242
_diffrn_reflns_theta_max 28.999
_diffrn_reflns_theta_min 1.652
_diffrn_source_current 30.0
_diffrn_source_power 1.5
_diffrn_source_voltage 50.0
_diffrn_standards_number 0
_exptl_absorpt_coefficient_mu 0.377
_exptl_absorpt_correction_T_max 0.7461
_exptl_absorpt_correction_T_min 0.6883
_exptl_absorpt_correction_type multi-scan
_exptl_absorpt_process_details
;
SADABS-2008/1 (Bruker,2008) was used for absorption correction.
wR2(int) was 0.0480 before and 0.0403 after correction.
The Ratio of minimum to maximum transmission is 0.9225.
The \l/2 correction factor is 0.0015.
;
_exptl_crystal_colour colourless
_exptl_crystal_colour_primary colourless
_exptl_crystal_density_diffrn 1.651
_exptl_crystal_description needle
_exptl_crystal_F_000 228
_exptl_crystal_size_max 0.35
_exptl_crystal_size_mid 0.05
_exptl_crystal_size_min 0.05
_refine_diff_density_max 0.441
_refine_diff_density_min -0.475
_refine_diff_density_rms 0.075
_refine_ls_extinction_method none
_refine_ls_goodness_of_fit_ref 1.042
_refine_ls_hydrogen_treatment constr
_refine_ls_matrix_type full
_refine_ls_number_parameters 118
_refine_ls_number_reflns 2302
_refine_ls_number_restraints 0
_refine_ls_restrained_S_all 1.042
_refine_ls_R_factor_all 0.0432
_refine_ls_R_factor_gt 0.0358
_refine_ls_shift/su_max 0.000
_refine_ls_shift/su_mean 0.000
_refine_ls_structure_factor_coef Fsqd
_refine_ls_weighting_details 'w=1/[\s^2^(Fo^2^)+(0.0439P)^2^+0.1377P] where P=(Fo^2^+2Fc^2^)/3'
_refine_ls_weighting_scheme calc
_refine_ls_wR_factor_gt 0.0862
_refine_ls_wR_factor_ref 0.0912
_reflns_Friedel_coverage 0.000
_reflns_number_gt 1949
_reflns_number_total 2302
_reflns_threshold_expression 'I > 2\s(I)'
_cod_data_source_file d2nj03012h2.cif
_cod_data_source_block LVK175
_cod_depositor_comments 'Adding full bibliography for 7061962--7061964.cif.'
_cod_database_code 7061962
_shelxl_version_number 2014/6
_shelx_space_group_comment
;
The symmetry employed for this shelxl refinement is uniquely defined
by the following loop, which should always be used as a source of
symmetry information in preference to the above space-group names.
They are only intended as comments.
;
_shelx_estimated_absorpt_t_max 0.981
_shelx_estimated_absorpt_t_min 0.879
_olex2_refinement_description
;
1. Fixed Uiso
 At 1.2 times of:
  All C(H,H) groups, All N(H) groups, All O(H) groups
2.a Riding coordinates:
 O1(H1), N1(H1A), O2(H2), N2(H2C)
2.b Secondary CH2 refined with riding coordinates:
 C1(H1B,H1C), C2(H2A,H2B), C3(H3A,H3B), C4(H4A,H4B)
;
_olex2_submission_special_instructions 'No special instructions were received'

loop_
_space_group_symop_operation_xyz
'x, y, z'
'-x, -y, -z'

loop_
_atom_site_label
_atom_site_type_symbol
_atom_site_fract_x
_atom_site_fract_y
_atom_site_fract_z
_atom_site_U_iso_or_equiv
_atom_site_adp_type
_atom_site_occupancy
_atom_site_site_symmetry_order
_atom_site_calc_flag
_atom_site_refinement_flags_posn
_atom_site_refinement_flags_adp
_atom_site_refinement_flags_occupancy
_atom_site_disorder_assembly
_atom_site_disorder_group
S1 S 0.76424(7) 0.22489(7) 0.75534(3) 0.00981(11) Uani 1 1 d . . . . .
O3 O 0.8338(2) 0.02665(19) 0.70586(10) 0.0141(3) Uani 1 1 d . . . . .
O4 O 0.9576(2) 0.3567(2) 0.71712(9) 0.0136(3) Uani 1 1 d . . . . .
O5 O 0.7262(2) 0.1768(2) 0.87365(9) 0.0140(3) Uani 1 1 d . . . . .
O6 O 0.5337(2) 0.36894(19) 0.71555(9) 0.0127(2) Uani 1 1 d . . . . .
O1 O 1.2272(2) 0.30821(19) 0.53293(9) 0.0131(2) Uani 1 1 d . . . . .
H1 H 1.1378 0.3350 0.5961 0.016 Uiso 1 1 d R U . . .
N1 N 1.4420(2) 0.1631(2) 0.56903(11) 0.0105(3) Uani 1 1 d . . . . .
H1A H 1.4764 0.2203 0.6182 0.013 Uiso 1 1 d R U . . .
C1 C 1.6410(3) 0.1673(3) 0.47434(13) 0.0118(3) Uani 1 1 d . . . . .
H1B H 1.7969 0.0802 0.4983 0.014 Uiso 1 1 calc R U . . .
H1C H 1.6558 0.3229 0.4450 0.014 Uiso 1 1 calc R U . . .
C2 C 1.5898(3) 0.0700(3) 0.38652(13) 0.0113(3) Uani 1 1 d . . . . .
H2A H 1.4406 0.1637 0.3585 0.014 Uiso 1 1 calc R U . . .
H2B H 1.7260 0.0686 0.3256 0.014 Uiso 1 1 calc R U . . .
O2 O 0.2391(2) 0.60605(19) 0.84893(9) 0.0133(2) Uani 1 1 d . . . . .
H2 H 0.3338 0.5353 0.8035 0.016 Uiso 1 1 d R U . . .
N2 N 0.0601(2) 0.4780(2) 0.88789(11) 0.0102(3) Uani 1 1 d . . . . .
H2C H 0.0163 0.4375 0.8374 0.012 Uiso 1 1 d R U . . .
C3 C -0.1703(3) 0.6308(3) 0.92745(13) 0.0114(3) Uani 1 1 d . . . . .
H3A H -0.3029 0.5502 0.9482 0.014 Uiso 1 1 calc R U . . .
H3B H -0.2149 0.7588 0.8685 0.014 Uiso 1 1 calc R U . . .
C4 C -0.1403(3) 0.7149(3) 1.02431(13) 0.0111(3) Uani 1 1 d . . . . .
H4A H -0.0183 0.8072 1.0020 0.013 Uiso 1 1 calc R U . . .
H4B H -0.2964 0.8092 1.0521 0.013 Uiso 1 1 calc R U . . .

loop_
_atom_site_aniso_label
_atom_site_aniso_U_11
_atom_site_aniso_U_22
_atom_site_aniso_U_33
_atom_site_aniso_U_23
_atom_site_aniso_U_13
_atom_site_aniso_U_12
S1 0.00919(19) 0.0118(2) 0.00942(19) -0.00365(14) -0.00157(14) -0.00257(14)
O3 0.0133(6) 0.0140(6) 0.0166(6) -0.0074(5) -0.0033(5) -0.0009(5)
O4 0.0140(6) 0.0188(6) 0.0111(6) -0.0060(5) 0.0009(4) -0.0084(5)
O5 0.0150(6) 0.0177(6) 0.0096(6) -0.0021(5) -0.0019(4) -0.0045(5)
O6 0.0108(6) 0.0145(6) 0.0130(6) -0.0046(5) -0.0038(4) 0.0002(4)
O1 0.0105(6) 0.0148(6) 0.0114(5) -0.0030(4) -0.0014(4) 0.0020(5)
N1 0.0103(6) 0.0114(6) 0.0104(6) -0.0043(5) -0.0025(5) -0.0010(5)
C1 0.0108(7) 0.0124(8) 0.0130(8) -0.0038(6) 0.0010(6) -0.0051(6)
C2 0.0124(7) 0.0118(7) 0.0094(7) -0.0024(6) 0.0002(6) -0.0033(6)
O2 0.0116(6) 0.0148(6) 0.0136(6) -0.0045(5) 0.0034(4) -0.0058(5)
N2 0.0099(6) 0.0121(6) 0.0101(6) -0.0038(5) -0.0012(5) -0.0040(5)
C3 0.0097(7) 0.0121(7) 0.0123(8) -0.0026(6) -0.0029(6) -0.0007(6)
C4 0.0126(7) 0.0098(7) 0.0103(7) -0.0022(6) -0.0017(6) -0.0012(6)

loop_
_atom_type_symbol
_atom_type_description
_atom_type_scat_dispersion_real
_atom_type_scat_dispersion_imag
_atom_type_scat_source
C C 0.0033 0.0016 'International Tables Vol C Tables 4.2.6.8 and 6.1.1.4'
H H 0.0000 0.0000 'International Tables Vol C Tables 4.2.6.8 and 6.1.1.4'
N N 0.0061 0.0033 'International Tables Vol C Tables 4.2.6.8 and 6.1.1.4'
O O 0.0106 0.0060 'International Tables Vol C Tables 4.2.6.8 and 6.1.1.4'
S S 0.1246 0.1234 'International Tables Vol C Tables 4.2.6.8 and 6.1.1.4'

loop_
_geom_angle_atom_site_label_1
_geom_angle_atom_site_label_2
_geom_angle_atom_site_label_3
_geom_angle
_geom_angle_site_symmetry_1
_geom_angle_site_symmetry_3
_geom_angle_publ_flag
O3 S1 O4 109.48(7) . . ?
O3 S1 O6 107.71(7) . . ?
O4 S1 O6 107.59(7) . . ?
O5 S1 O3 114.10(7) . . ?
O5 S1 O4 108.32(7) . . ?
O5 S1 O6 109.47(7) . . ?
N1 O1 H1 100.9 . . ?
O1 N1 H1A 106.8 . . ?
O1 N1 C1 107.31(12) . . ?
O1 N1 C2 111.92(12) . 2_856 ?
C1 N1 H1A 108.5 . . ?
C1 N1 C2 110.87(12) . 2_856 ?
C2 N1 H1A 111.2 2_856 . ?
N1 C1 H1B 109.5 . . ?
N1 C1 H1C 109.5 . . ?
N1 C1 C2 110.62(13) . . ?
H1B C1 H1C 108.1 . . ?
C2 C1 H1B 109.5 . . ?
C2 C1 H1C 109.5 . . ?
N1 C2 C1 110.07(13) 2_856 . ?
N1 C2 H2A 109.6 2_856 . ?
N1 C2 H2B 109.6 2_856 . ?
C1 C2 H2A 109.6 . . ?
C1 C2 H2B 109.6 . . ?
H2A C2 H2B 108.2 . . ?
N2 O2 H2 102.3 . . ?
O2 N2 H2C 112.9 . . ?
O2 N2 C3 107.61(11) . . ?
O2 N2 C4 111.09(12) . 2_567 ?
C3 N2 H2C 100.8 . . ?
C3 N2 C4 111.58(12) . 2_567 ?
C4 N2 H2C 112.3 2_567 . ?
N2 C3 H3A 109.6 . . ?
N2 C3 H3B 109.6 . . ?
N2 C3 C4 110.48(13) . . ?
H3A C3 H3B 108.1 . . ?
C4 C3 H3A 109.6 . . ?
C4 C3 H3B 109.6 . . ?
N2 C4 C3 110.10(13) 2_567 . ?
N2 C4 H4A 109.6 2_567 . ?
N2 C4 H4B 109.6 2_567 . ?
C3 C4 H4A 109.6 . . ?
C3 C4 H4B 109.6 . . ?
H4A C4 H4B 108.2 . . ?

loop_
_geom_bond_atom_site_label_1
_geom_bond_atom_site_label_2
_geom_bond_distance
_geom_bond_site_symmetry_2
_geom_bond_publ_flag
S1 O3 1.4614(12) . ?
S1 O4 1.5067(12) . ?
S1 O5 1.4588(12) . ?
S1 O6 1.5112(12) . ?
O1 H1 0.8938 . ?
O1 N1 1.4249(17) . ?
N1 H1A 0.8732 . ?
N1 C1 1.494(2) . ?
N1 C2 1.500(2) 2_856 ?
C1 H1B 0.9900 . ?
C1 H1C 0.9900 . ?
C1 C2 1.512(2) . ?
C2 N1 1.500(2) 2_856 ?
C2 H2A 0.9900 . ?
C2 H2B 0.9900 . ?
O2 H2 0.8373 . ?
O2 N2 1.4230(17) . ?
N2 H2C 0.8527 . ?
N2 C3 1.495(2) . ?
N2 C4 1.499(2) 2_567 ?
C3 H3A 0.9900 . ?
C3 H3B 0.9900 . ?
C3 C4 1.515(2) . ?
C4 N2 1.499(2) 2_567 ?
C4 H4A 0.9900 . ?
C4 H4B 0.9900 . ?

loop_
_geom_torsion_atom_site_label_1
_geom_torsion_atom_site_label_2
_geom_torsion_atom_site_label_3
_geom_torsion_atom_site_label_4
_geom_torsion
_geom_torsion_site_symmetry_1
_geom_torsion_site_symmetry_2
_geom_torsion_site_symmetry_3
_geom_torsion_site_symmetry_4
_geom_torsion_publ_flag
O1 N1 C1 C2 -64.89(15) . . . . ?
N1 C1 C2 N1 -57.14(18) . . . 2_856 ?
C2 N1 C1 C2 57.60(18) 2_856 . . . ?
O2 N2 C3 C4 -64.94(15) . . . . ?
N2 C3 C4 N2 -56.31(18) . . . 2_567 ?
C4 N2 C3 C4 57.16(18) 2_567 . . . ?
